data_7709043
loop_
_publ_author_name
'Hou, Xiaomin'
'Tang, Sifu'

_publ_section_title
;
 Lanthanide-uranyl Phosphonates Constructed from Diethyl
 ((phenylsulfonyl)methyl)phosphonate
;
_journal_name_full 'Dalton Transactions'
_journal_paper_doi 10.1039/D1DT03596G
_journal_year 2022
_chemical_formula_sum 'C21 H31 O23 P3 S3 Tb U1.5'
_chemical_formula_weight 1356.51
_space_group_crystal_system monoclinic
_space_group_IT_number 14
_space_group_name_Hall '-P 2ybc'
_space_group_name_H-M_alt 'P 1 21/c 1'
_atom_sites_solution_hydrogens mixed
_audit_creation_method SHELXL-2013
_audit_update_record
;
2021-12-04 deposited with the CCDC.	2021-12-07 downloaded from the CCDC.
;
_cell_angle_alpha 90
_cell_angle_beta 103.3030(10)
_cell_angle_gamma 90
_cell_formula_units_Z 4
_cell_length_a 15.8134(5)
_cell_length_b 24.1740(7)
_cell_length_c 10.0586(3)
_cell_measurement_reflns_used 40623
_cell_measurement_temperature 293(2)
_cell_measurement_theta_max 24.999
_cell_measurement_theta_min 3.085
_cell_volume 3742.0(2)
_computing_cell_refinement 'Bruker XSCANS'
_computing_data_collection 'Bruker XSCANS'
_computing_data_reduction 'Bruker SHELXTL'
_computing_molecular_graphics 'Bruker SHELXTL'
_computing_publication_material 'Bruker SHELXTL'
_computing_structure_refinement 'SHELXL-2013 (Sheldrick, 2013)'
_computing_structure_solution 'Bruker SHELXTL'
_diffrn_ambient_temperature 293(2)
_diffrn_measured_fraction_theta_full 0.973
_diffrn_measured_fraction_theta_max 0.998
_diffrn_measurement_device_type 'Bruker P4'
_diffrn_measurement_method '\w scans'
_diffrn_radiation_type MoK\a
_diffrn_radiation_wavelength 0.71073
_diffrn_reflns_av_R_equivalents 0.0716
_diffrn_reflns_av_unetI/netI 0.0475
_diffrn_reflns_Laue_measured_fraction_full 0.973
_diffrn_reflns_Laue_measured_fraction_max 0.998
_diffrn_reflns_limit_h_max 18
_diffrn_reflns_limit_h_min -18
_diffrn_reflns_limit_k_max 28
_diffrn_reflns_limit_k_min -28
_diffrn_reflns_limit_l_max 11
_diffrn_reflns_limit_l_min -11
_diffrn_reflns_number 50215
_diffrn_reflns_point_group_measured_fraction_full 0.973
_diffrn_reflns_point_group_measured_fraction_max 0.998
_diffrn_reflns_theta_full 25.242
_diffrn_reflns_theta_max 24.999
_diffrn_reflns_theta_min 3.085
_exptl_absorpt_coefficient_mu 8.732
_exptl_absorpt_correction_T_max 0.711
_exptl_absorpt_correction_T_min 0.650
_exptl_absorpt_correction_type multi-scan
_exptl_crystal_colour yellow
_exptl_crystal_density_diffrn 2.408
_exptl_crystal_description prism
_exptl_crystal_F_000 2548
_exptl_crystal_size_max 0.407
_exptl_crystal_size_mid 0.042
_exptl_crystal_size_min 0.039
_refine_diff_density_max 1.496
_refine_diff_density_min -2.067
_refine_diff_density_rms 0.183
_refine_ls_extinction_coef 0.000145(19)
_refine_ls_extinction_expression Fc^*^=kFc[1+0.001xFc^2^\l^3^/sin(2\q)]^-1/4^
_refine_ls_extinction_method SHELXL
_refine_ls_goodness_of_fit_ref 1.136
_refine_ls_hydrogen_treatment constr
_refine_ls_matrix_type full
_refine_ls_number_parameters 476
_refine_ls_number_reflns 6569
_refine_ls_number_restraints 30
_refine_ls_restrained_S_all 1.144
_refine_ls_R_factor_all 0.0637
_refine_ls_R_factor_gt 0.0432
_refine_ls_shift/su_max 0.003
_refine_ls_shift/su_mean 0.000
_refine_ls_structure_factor_coef Fsqd
_refine_ls_weighting_details
;
 w=1/[\s^2^(Fo^2^)+(0.0087P)^2^+36.5355P]
 where P=(Fo^2^+2Fc^2^)/3
;
_refine_ls_weighting_scheme calc
_refine_ls_wR_factor_gt 0.0675
_refine_ls_wR_factor_ref 0.0718
_reflns_Friedel_coverage 0.000
_reflns_number_gt 5241
_reflns_number_total 6569
_reflns_threshold_expression 'I > 2\s(I)'
_cod_data_source_file d1dt03596g2.cif
_cod_data_source_block 5
_cod_original_sg_symbol_H-M 'P 21/c'
_cod_original_formula_sum 'C21 H31 O23 P3 S3 Tb U1.50'
_cod_database_code 7709043
_shelx_space_group_comment
;
The symmetry employed for this shelxl refinement is uniquely defined
by the following loop, which should always be used as a source of
symmetry information in preference to the above space-group names.
They are only intended as comments.
;
_shelxl_version_number 2013-2

loop_
_space_group_symop_operation_xyz
'x, y, z'
'-x, y+1/2, -z+1/2'
'-x, -y, -z'
'x, -y-1/2, z-1/2'

loop_
_atom_site_label
_atom_site_type_symbol
_atom_site_fract_x
_atom_site_fract_y
_atom_site_fract_z
_atom_site_U_iso_or_equiv
_atom_site_adp_type
_atom_site_occupancy
_atom_site_site_symmetry_order
_atom_site_calc_flag
_atom_site_refinement_flags_posn
_atom_site_refinement_flags_adp
_atom_site_refinement_flags_occupancy
_atom_site_disorder_assembly
_atom_site_disorder_group
U1 U 1.5000 0.5000 1.5000 0.01400(11) Uani 1 2 d S . P . .
U2 U 0.84828(2) 0.50354(2) 0.54111(3) 0.01572(10) Uani 1 1 d . . . . .
Tb1 Tb 1.24160(3) 0.52200(2) 0.98331(4) 0.01595(11) Uani 1 1 d . . . . .
P1 P 1.05082(14) 0.56015(9) 0.7016(2) 0.0170(5) Uani 1 1 d . . . . .
P2 P 1.30944(14) 0.43161(9) 1.2868(2) 0.0151(5) Uani 1 1 d . . . . .
P3 P 0.64563(14) 0.47069(10) 0.2837(2) 0.0185(5) Uani 1 1 d . . . . .
S1 S 0.99844(16) 0.66222(10) 0.8453(3) 0.0295(6) Uani 1 1 d . . . . .
S2 S 1.34436(17) 0.32966(9) 1.1293(3) 0.0307(6) Uani 1 1 d . . . . .
S3 S 0.70811(15) 0.35812(10) 0.2284(3) 0.0288(6) Uani 1 1 d . . . . .
O1W O 1.3757(4) 0.5618(3) 1.1177(6) 0.0378(18) Uani 1 1 d . . . . .
H1W H 1.4170 0.5729 1.0833 0.057 Uiso 1 1 d R U . . .
H2W H 1.3956 0.5618 1.2034 0.057 Uiso 1 1 d R U . . .
O1 O 1.0632(5) 0.6516(3) 0.9667(7) 0.053(2) Uani 1 1 d . . . . .
O2W O 1.1941(4) 0.5912(3) 1.1157(6) 0.0346(17) Uani 1 1 d . . . . .
H3W H 1.1737 0.6183 1.0650 0.052 Uiso 1 1 d R U . . .
H4W H 1.2042 0.5904 1.2022 0.052 Uiso 1 1 d R U . . .
O2 O 0.9119(5) 0.6446(3) 0.8416(9) 0.055(2) Uani 1 1 d . . . . .
O3W O 1.2004(4) 0.4335(3) 0.8720(6) 0.0355(17) Uani 1 1 d . . . . .
H5W H 1.2483 0.4218 0.8581 0.053 Uiso 1 1 d R U . . .
H6W H 1.1614 0.4392 0.8000 0.053 Uiso 1 1 d R U . . .
O3 O 1.0715(4) 0.5515(2) 0.5627(6) 0.0223(14) Uani 1 1 d . . . . .
O4 O 0.9651(4) 0.5322(2) 0.7075(5) 0.0238(14) Uani 1 1 d . . . . .
O4W O 1.1085(4) 0.4834(3) 1.0552(7) 0.0416(18) Uani 1 1 d . . . . .
H7W H 1.0720 0.4992 0.9915 0.062 Uiso 1 1 d R U . . .
H8W H 1.1031 0.4485 1.0597 0.062 Uiso 1 1 d R U . . .
O5 O 1.1235(4) 0.5451(2) 0.8189(6) 0.0249(14) Uani 1 1 d . . . . .
O6 O 1.4336(5) 0.3437(3) 1.1555(10) 0.067(3) Uani 1 1 d . . . . .
O7 O 1.2898(6) 0.3451(3) 0.9996(7) 0.060(2) Uani 1 1 d . . . . .
O8 O 1.2388(4) 0.4433(2) 1.3631(6) 0.0291(15) Uani 1 1 d . . . . .
O9 O 1.3992(4) 0.4410(2) 1.3781(6) 0.0225(14) Uani 1 1 d . . . . .
O10 O 1.2944(4) 0.4596(2) 1.1501(6) 0.0295(15) Uani 1 1 d . . . . .
O11 O 0.7753(4) 0.3517(3) 0.3499(8) 0.050(2) Uani 1 1 d . . . . .
O12 O 0.7304(4) 0.3835(2) 0.1104(7) 0.0326(16) Uani 1 1 d . . . . .
O13 O 0.6584(4) 0.4909(2) 0.1482(6) 0.0270(15) Uani 1 1 d . . . . .
O14 O 0.5667(4) 0.4965(2) 0.3220(6) 0.0260(14) Uani 1 1 d . . . . .
O15 O 0.7266(4) 0.4764(3) 0.3961(6) 0.0373(17) Uani 1 1 d . . . . .
O16 O 1.4371(4) 0.5573(2) 1.4202(6) 0.0238(14) Uani 1 1 d . . . . .
O17 O 0.8603(4) 0.5594(2) 0.4306(6) 0.0259(14) Uani 1 1 d . . . . .
O18 O 0.8375(4) 0.4471(2) 0.6510(6) 0.0283(15) Uani 1 1 d . . . . .
C1 C 1.0322(6) 0.6343(3) 0.7032(9) 0.020(2) Uani 1 1 d . . . . .
H1A H 1.0856 0.6527 0.6968 0.024 Uiso 1 1 calc R U . . .
H1B H 0.9887 0.6436 0.6215 0.024 Uiso 1 1 calc R U . . .
C2 C 0.9979(6) 0.7338(4) 0.8173(10) 0.029(2) Uani 1 1 d . . . . .
C3 C 0.9304(8) 0.7578(5) 0.7273(12) 0.052(3) Uani 1 1 d . . . . .
H3A H 0.8840 0.7362 0.6819 0.063 Uiso 1 1 calc R U . . .
C4 C 0.9305(9) 0.8143(5) 0.7027(15) 0.071(4) Uani 1 1 d . . . . .
H4A H 0.8852 0.8304 0.6388 0.085 Uiso 1 1 calc R U . . .
C5 C 0.9969(11) 0.8459(5) 0.7725(15) 0.067(4) Uani 1 1 d . . . . .
H5A H 0.9956 0.8839 0.7588 0.080 Uiso 1 1 calc R U . . .
C6 C 1.0661(10) 0.8224(5) 0.8630(14) 0.067(4) Uani 1 1 d . . . . .
H6A H 1.1121 0.8441 0.9094 0.081 Uiso 1 1 calc R U . . .
C7 C 1.0655(8) 0.7663(5) 0.8832(12) 0.054(3) Uani 1 1 d . . . . .
H7A H 1.1123 0.7499 0.9432 0.065 Uiso 1 1 calc R U . . .
C8 C 1.3000(6) 0.3569(3) 1.2604(9) 0.020(2) Uani 1 1 d . . . . .
H8A H 1.3279 0.3388 1.3453 0.024 Uiso 1 1 calc R U . . .
H8B H 1.2388 0.3472 1.2412 0.024 Uiso 1 1 calc R U . . .
C9 C 1.3349(6) 0.2571(4) 1.1437(9) 0.026(2) Uani 1 1 d . . . . .
C10 C 1.4071(9) 0.2257(5) 1.1836(16) 0.080(5) Uani 1 1 d . . . . .
H10A H 1.4618 0.2420 1.2084 0.096 Uiso 1 1 calc R U . . .
C11 C 1.3980(11) 0.1684(6) 1.1867(19) 0.098(6) Uani 1 1 d . . . . .
H11A H 1.4471 0.1464 1.2149 0.117 Uiso 1 1 calc R U . . .
C12 C 1.3201(10) 0.1448(5) 1.1499(14) 0.063(4) Uani 1 1 d . . . . .
H12A H 1.3149 0.1065 1.1525 0.075 Uiso 1 1 calc R U . . .
C13 C 1.2498(10) 0.1759(5) 1.1097(14) 0.070(4) Uani 1 1 d . . . . .
H13A H 1.1957 0.1590 1.0839 0.084 Uiso 1 1 calc R U . . .
C14 C 1.2552(8) 0.2327(5) 1.1053(12) 0.054(3) Uani 1 1 d . . . . .
H14A H 1.2054 0.2540 1.0766 0.064 Uiso 1 1 calc R U . . .
C15 C 0.6228(5) 0.3974(3) 0.2679(9) 0.022(2) Uani 1 1 d . . . . .
H15A H 0.6115 0.3839 0.3530 0.027 Uiso 1 1 calc R U . . .
H15B H 0.5705 0.3916 0.1968 0.027 Uiso 1 1 calc R U . . .
C16 C 0.6655(7) 0.2924(4) 0.1756(12) 0.041(3) Uani 1 1 d . . . . .
C17 C 0.6089(10) 0.2860(6) 0.0548(15) 0.078(4) Uani 1 1 d . U . . .
H17A H 0.5914 0.3163 -0.0018 0.094 Uiso 1 1 calc R U . . .
C18 C 0.5765(13) 0.2328(8) 0.0146(19) 0.117(6) Uani 1 1 d . U . . .
H18A H 0.5351 0.2273 -0.0665 0.141 Uiso 1 1 calc R U . . .
C19 C 0.6080(12) 0.1893(6) 0.0993(18) 0.086(5) Uani 1 1 d . U . . .
H19A H 0.5887 0.1538 0.0717 0.103 Uiso 1 1 calc R U . . .
C20 C 0.6625(11) 0.1949(6) 0.2140(19) 0.088(5) Uani 1 1 d . U . . .
H20A H 0.6823 0.1641 0.2678 0.106 Uiso 1 1 calc R U . . .
C21 C 0.6917(8) 0.2478(5) 0.2571(18) 0.079(5) Uani 1 1 d . . . . .
H21A H 0.7294 0.2526 0.3421 0.095 Uiso 1 1 calc R U . . .
O5W O 1.5257(5) 0.5700(4) 1.0336(8) 0.066(2) Uani 1 1 d . U . . .
H9W H 1.5627 0.5451 1.0282 0.100 Uiso 1 1 d R U . . .
H10W H 1.5371 0.6040 1.0265 0.100 Uiso 1 1 d R U . . .

loop_
_atom_site_aniso_label
_atom_site_aniso_U_11
_atom_site_aniso_U_22
_atom_site_aniso_U_33
_atom_site_aniso_U_23
_atom_site_aniso_U_13
_atom_site_aniso_U_12
U1 0.0128(2) 0.0158(2) 0.0135(2) -0.0010(2) 0.00325(18) 0.00144(19)
U2 0.01760(17) 0.01665(18) 0.01355(17) -0.00091(14) 0.00489(13) -0.00021(14)
Tb1 0.0160(2) 0.0197(2) 0.0124(2) 0.00114(18) 0.00376(16) -0.00081(18)
P1 0.0157(12) 0.0207(12) 0.0139(12) -0.0028(10) 0.0019(10) 0.0018(9)
P2 0.0157(12) 0.0135(12) 0.0156(12) -0.0024(9) 0.0026(10) -0.0013(9)
P3 0.0162(12) 0.0241(13) 0.0170(12) -0.0057(10) 0.0073(10) -0.0042(10)
S1 0.0326(14) 0.0287(14) 0.0309(14) -0.0031(11) 0.0146(12) 0.0063(11)
S2 0.0400(15) 0.0170(12) 0.0420(16) -0.0055(11) 0.0236(13) -0.0013(11)
S3 0.0264(13) 0.0256(14) 0.0381(15) 0.0089(11) 0.0151(12) 0.0011(10)
O1W 0.027(4) 0.064(5) 0.019(4) 0.004(3) -0.002(3) -0.013(3)
O1 0.082(6) 0.051(5) 0.022(4) 0.000(3) 0.004(4) 0.032(4)
O2W 0.056(5) 0.036(4) 0.017(3) 0.003(3) 0.019(3) 0.009(3)
O2 0.046(5) 0.043(5) 0.091(6) -0.018(4) 0.047(5) -0.011(4)
O3W 0.038(4) 0.034(4) 0.030(4) -0.002(3) 0.000(3) -0.002(3)
O3 0.025(3) 0.025(3) 0.016(3) -0.006(3) 0.004(3) 0.004(3)
O4 0.021(3) 0.032(4) 0.018(3) -0.004(3) 0.006(3) -0.006(3)
O4W 0.051(5) 0.039(4) 0.036(4) 0.009(3) 0.014(4) -0.007(3)
O5 0.018(3) 0.027(3) 0.027(4) -0.001(3) -0.001(3) 0.003(3)
O6 0.040(5) 0.039(5) 0.139(8) -0.029(5) 0.054(5) -0.015(4)
O7 0.117(8) 0.039(5) 0.026(4) 0.002(3) 0.017(5) 0.019(5)
O8 0.026(4) 0.025(4) 0.039(4) -0.012(3) 0.014(3) -0.001(3)
O9 0.016(3) 0.028(4) 0.021(3) -0.004(3) -0.002(3) -0.006(3)
O10 0.043(4) 0.026(4) 0.018(3) 0.001(3) 0.004(3) -0.001(3)
O11 0.031(4) 0.066(5) 0.051(5) 0.023(4) 0.004(4) 0.008(4)
O12 0.039(4) 0.024(4) 0.043(4) 0.010(3) 0.025(3) 0.000(3)
O13 0.034(4) 0.024(4) 0.030(4) 0.006(3) 0.022(3) 0.005(3)
O14 0.025(3) 0.030(4) 0.025(3) -0.004(3) 0.010(3) 0.011(3)
O15 0.028(4) 0.049(4) 0.031(4) -0.022(3) -0.003(3) -0.001(3)
O16 0.022(3) 0.022(3) 0.024(3) 0.002(3) 0.000(3) 0.002(3)
O17 0.026(3) 0.027(4) 0.025(3) 0.006(3) 0.006(3) 0.005(3)
O18 0.043(4) 0.019(3) 0.025(4) 0.005(3) 0.012(3) 0.000(3)
C1 0.027(5) 0.014(5) 0.021(5) -0.001(4) 0.008(4) 0.000(4)
C2 0.030(6) 0.025(5) 0.033(6) -0.005(5) 0.007(5) 0.007(5)
C3 0.049(8) 0.043(7) 0.061(8) 0.004(6) 0.005(7) 0.016(6)
C4 0.077(10) 0.043(8) 0.089(11) 0.017(8) 0.012(9) 0.039(8)
C5 0.091(11) 0.034(8) 0.080(11) -0.009(7) 0.028(9) -0.004(8)
C6 0.093(11) 0.043(8) 0.063(9) -0.025(7) 0.011(9) -0.028(8)
C7 0.048(7) 0.049(8) 0.056(8) -0.004(6) -0.007(6) -0.001(6)
C8 0.026(5) 0.015(5) 0.022(5) -0.006(4) 0.008(4) -0.004(4)
C9 0.029(6) 0.021(5) 0.031(6) -0.009(4) 0.012(5) -0.001(4)
C10 0.048(8) 0.037(8) 0.144(15) 0.005(8) 0.001(9) 0.003(6)
C11 0.080(12) 0.036(9) 0.175(18) 0.027(10) 0.023(12) 0.029(8)
C12 0.095(11) 0.030(7) 0.077(10) -0.012(7) 0.047(9) 0.003(8)
C13 0.078(10) 0.039(8) 0.095(11) -0.020(7) 0.024(9) -0.033(8)
C14 0.050(8) 0.037(7) 0.069(9) -0.006(6) 0.003(7) -0.007(6)
C15 0.020(5) 0.026(5) 0.025(5) -0.001(4) 0.011(4) -0.010(4)
C16 0.058(7) 0.023(6) 0.058(8) 0.002(5) 0.046(7) 0.004(5)
C17 0.114(9) 0.052(7) 0.067(7) -0.009(6) 0.016(7) -0.021(7)
C18 0.148(10) 0.104(9) 0.095(9) -0.008(8) 0.020(8) -0.025(8)
C19 0.115(9) 0.057(7) 0.097(9) -0.010(7) 0.050(7) -0.003(7)
C20 0.092(8) 0.058(7) 0.122(9) 0.026(7) 0.039(7) 0.002(7)
C21 0.051(8) 0.044(8) 0.146(15) 0.036(9) 0.033(9) 0.003(6)
O5W 0.049(5) 0.073(5) 0.080(6) 0.034(4) 0.023(4) 0.007(4)

loop_
_atom_type_symbol
_atom_type_description
_atom_type_scat_dispersion_real
_atom_type_scat_dispersion_imag
_atom_type_scat_source
C C 0.0033 0.0016 'International Tables Vol C Tables 4.2.6.8 and 6.1.1.4'
H H 0.0000 0.0000 'International Tables Vol C Tables 4.2.6.8 and 6.1.1.4'
O O 0.0106 0.0060 'International Tables Vol C Tables 4.2.6.8 and 6.1.1.4'
P P 0.1023 0.0942 'International Tables Vol C Tables 4.2.6.8 and 6.1.1.4'
S S 0.1246 0.1234 'International Tables Vol C Tables 4.2.6.8 and 6.1.1.4'
Tb Tb -0.1723 4.1537 'International Tables Vol C Tables 4.2.6.8 and 6.1.1.4'
U U -9.6767 9.6646 'International Tables Vol C Tables 4.2.6.8 and 6.1.1.4'

loop_
_geom_angle_atom_site_label_1
_geom_angle_atom_site_label_2
_geom_angle_atom_site_label_3
_geom_angle
_geom_angle_site_symmetry_1
_geom_angle_site_symmetry_3
_geom_angle_publ_flag
O16 U1 O16 180.0 3_868 . ?
O16 U1 O9 89.7(2) 3_868 3_868 ?
O16 U1 O9 90.3(2) . 3_868 ?
O16 U1 O9 90.3(2) 3_868 . ?
O16 U1 O9 89.7(2) . . ?
O9 U1 O9 180.0 3_868 . ?
O16 U1 O14 90.8(2) 3_868 1_656 ?
O16 U1 O14 89.2(2) . 1_656 ?
O9 U1 O14 93.0(2) 3_868 1_656 ?
O9 U1 O14 87.0(2) . 1_656 ?
O16 U1 O14 89.2(2) 3_868 3_767 ?
O16 U1 O14 90.8(2) . 3_767 ?
O9 U1 O14 87.0(2) 3_868 3_767 ?
O9 U1 O14 93.0(2) . 3_767 ?
O14 U1 O14 180.0 1_656 3_767 ?
O17 U2 O18 179.2(3) . . ?
O17 U2 O15 90.8(3) . . ?
O18 U2 O15 89.4(3) . . ?
O17 U2 O3 90.4(2) . 3_766 ?
O18 U2 O3 88.8(2) . 3_766 ?
O15 U2 O3 90.9(2) . 3_766 ?
O17 U2 O8 89.9(2) . 3_767 ?
O18 U2 O8 90.9(2) . 3_767 ?
O15 U2 O8 85.8(2) . 3_767 ?
O3 U2 O8 176.7(2) 3_766 3_767 ?
O17 U2 O4 92.5(2) . . ?
O18 U2 O4 87.4(2) . . ?
O15 U2 O4 174.0(2) . . ?
O3 U2 O4 94.1(2) 3_766 . ?
O8 U2 O4 89.1(2) 3_767 . ?
O5 Tb1 O10 143.8(2) . . ?
O5 Tb1 O13 100.0(2) . 3_766 ?
O10 Tb1 O13 98.6(2) . 3_766 ?
O5 Tb1 O2W 85.5(2) . . ?
O10 Tb1 O2W 99.5(2) . . ?
O13 Tb1 O2W 140.1(2) 3_766 . ?
O5 Tb1 O3W 78.0(2) . . ?
O10 Tb1 O3W 76.7(2) . . ?
O13 Tb1 O3W 76.3(2) 3_766 . ?
O2W Tb1 O3W 142.6(2) . . ?
O5 Tb1 O1W 140.8(2) . . ?
O10 Tb1 O1W 74.1(2) . . ?
O13 Tb1 O1W 75.3(2) 3_766 . ?
O2W Tb1 O1W 76.0(2) . . ?
O3W Tb1 O1W 135.2(2) . . ?
O5 Tb1 O12 72.1(2) . 3_766 ?
O10 Tb1 O12 143.5(2) . 3_766 ?
O13 Tb1 O12 73.03(19) 3_766 3_766 ?
O2W Tb1 O12 71.3(2) . 3_766 ?
O3W Tb1 O12 132.0(2) . 3_766 ?
O1W Tb1 O12 69.4(2) . 3_766 ?
O5 Tb1 O4W 72.7(2) . . ?
O10 Tb1 O4W 74.6(2) . . ?
O13 Tb1 O4W 146.3(2) 3_766 . ?
O2W Tb1 O4W 73.1(2) . . ?
O3W Tb1 O4W 70.0(2) . . ?
O1W Tb1 O4W 131.0(2) . . ?
O12 Tb1 O4W 131.1(2) 3_766 . ?
O5 P1 O3 113.8(3) . . ?
O5 P1 O4 113.0(3) . . ?
O3 P1 O4 110.8(3) . . ?
O5 P1 C1 109.3(4) . . ?
O3 P1 C1 102.3(4) . . ?
O4 P1 C1 106.8(4) . . ?
O10 P2 O9 114.5(4) . . ?
O10 P2 O8 113.5(4) . . ?
O9 P2 O8 111.1(3) . . ?
O10 P2 C8 108.8(4) . . ?
O9 P2 C8 105.6(4) . . ?
O8 P2 C8 102.2(4) . . ?
O13 P3 O15 112.4(4) . . ?
O13 P3 O14 112.6(3) . . ?
O15 P3 O14 112.2(3) . . ?
O13 P3 C15 107.7(4) . . ?
O15 P3 C15 105.9(4) . . ?
O14 P3 C15 105.4(4) . . ?
O1 S1 O2 117.7(5) . . ?
O1 S1 C2 106.9(5) . . ?
O2 S1 C2 108.7(5) . . ?
O1 S1 C1 109.4(4) . . ?
O2 S1 C1 109.3(4) . . ?
C2 S1 C1 103.8(4) . . ?
O6 S2 O7 118.1(6) . . ?
O6 S2 C8 108.9(5) . . ?
O7 S2 C8 108.9(4) . . ?
O6 S2 C9 108.8(5) . . ?
O7 S2 C9 106.7(5) . . ?
C8 S2 C9 104.7(4) . . ?
O11 S3 O12 118.2(4) . . ?
O11 S3 C16 108.5(5) . . ?
O12 S3 C16 106.5(5) . . ?
O11 S3 C15 108.8(4) . . ?
O12 S3 C15 107.4(4) . . ?
C16 S3 C15 107.0(4) . . ?
P1 O3 U2 140.3(3) . 3_766 ?
P1 O4 U2 132.6(3) . . ?
P1 O5 Tb1 174.8(4) . . ?
P2 O8 U2 156.0(4) . 3_767 ?
P2 O9 U1 149.3(4) . . ?
P2 O10 Tb1 158.6(4) . . ?
S3 O12 Tb1 141.1(4) . 3_766 ?
P3 O13 Tb1 136.8(3) . 3_766 ?
P3 O14 U1 140.2(4) . 1_454 ?
P3 O15 U2 167.1(5) . . ?
S1 C1 P1 117.6(5) . . ?
C3 C2 C7 118.9(10) . . ?
C3 C2 S1 120.1(8) . . ?
C7 C2 S1 120.9(8) . . ?
C2 C3 C4 120.4(12) . . ?
C5 C4 C3 119.6(12) . . ?
C4 C5 C6 121.0(12) . . ?
C7 C6 C5 118.3(12) . . ?
C2 C7 C6 121.8(12) . . ?
S2 C8 P2 116.5(5) . . ?
C10 C9 C14 120.1(10) . . ?
C10 C9 S2 120.0(8) . . ?
C14 C9 S2 119.7(8) . . ?
C9 C10 C11 118.7(12) . . ?
C12 C11 C10 120.9(13) . . ?
C13 C12 C11 119.9(12) . . ?
C12 C13 C14 121.5(13) . . ?
C9 C14 C13 118.9(12) . . ?
S3 C15 P3 113.5(4) . . ?
C17 C16 C21 120.1(12) . . ?
C17 C16 S3 120.5(9) . . ?
C21 C16 S3 119.4(11) . . ?
C16 C17 C18 119.2(15) . . ?
C19 C18 C17 117.7(17) . . ?
C20 C19 C18 123.5(17) . . ?
C19 C20 C21 119.0(15) . . ?
C16 C21 C20 120.4(15) . . ?

loop_
_geom_bond_atom_site_label_1
_geom_bond_atom_site_label_2
_geom_bond_distance
_geom_bond_site_symmetry_2
_geom_bond_publ_flag
U1 O16 1.785(6) 3_868 ?
U1 O16 1.785(6) . ?
U1 O9 2.276(5) 3_868 ?
U1 O9 2.276(5) . ?
U1 O14 2.279(5) 1_656 ?
U1 O14 2.279(5) 3_767 ?
U2 O17 1.787(6) . ?
U2 O18 1.788(6) . ?
U2 O15 2.228(6) . ?
U2 O3 2.254(5) 3_766 ?
U2 O8 2.256(6) 3_767 ?
U2 O4 2.295(5) . ?
Tb1 O5 2.261(6) . ?
Tb1 O10 2.267(6) . ?
Tb1 O13 2.304(5) 3_766 ?
Tb1 O2W 2.366(6) . ?
Tb1 O3W 2.433(6) . ?
Tb1 O1W 2.435(6) . ?
Tb1 O12 2.548(6) 3_766 ?
Tb1 O4W 2.555(6) . ?
P1 O5 1.491(6) . ?
P1 O3 1.520(6) . ?
P1 O4 1.529(6) . ?
P1 C1 1.816(8) . ?
P2 O10 1.502(6) . ?
P2 O9 1.519(6) . ?
P2 O8 1.519(6) . ?
P2 C8 1.827(8) . ?
P3 O13 1.505(6) . ?
P3 O15 1.507(6) . ?
P3 O14 1.523(6) . ?
P3 C15 1.809(9) . ?
S1 O1 1.424(7) . ?
S1 O2 1.426(7) . ?
S1 C2 1.753(10) . ?
S1 C1 1.771(8) . ?
S2 O6 1.417(7) . ?
S2 O7 1.437(8) . ?
S2 C8 1.759(8) . ?
S2 C9 1.768(9) . ?
S3 O11 1.431(7) . ?
S3 O12 1.450(6) . ?
S3 C16 1.759(11) . ?
S3 C15 1.768(9) . ?
O3 U2 2.254(5) 3_766 ?
O8 U2 2.256(6) 3_767 ?
O12 Tb1 2.549(6) 3_766 ?
O13 Tb1 2.304(5) 3_766 ?
O14 U1 2.279(5) 1_454 ?
C2 C3 1.360(14) . ?
C2 C7 1.368(14) . ?
C3 C4 1.387(16) . ?
C4 C5 1.356(18) . ?
C5 C6 1.374(18) . ?
C6 C7 1.373(16) . ?
C9 C10 1.354(15) . ?
C9 C14 1.366(14) . ?
C10 C11 1.393(17) . ?
C11 C12 1.332(19) . ?
C12 C13 1.326(18) . ?
C13 C14 1.376(16) . ?
C16 C17 1.342(17) . ?
C16 C21 1.361(15) . ?
C17 C18 1.41(2) . ?
C18 C19 1.37(2) . ?
C19 C20 1.28(2) . ?
C20 C21 1.396(19) . ?
